data_7225989
loop_
_publ_author_name
'Ochoa, Mar\'ia Eugenia'
'Aguilar-Granda, Andr\'es'
'Ramirez-Montes, Pedro I.'
'Barba, Victor'
'L\'opez, Yliana'
'Santillan, Rosa'
'Farf\'an, Norberto'

_publ_section_title
;
 Designed synthesis of &#x201C;L&#x201D; shaped 17-halo-aryl-ethynyl
 steroids
;
_journal_issue 36
_journal_name_full CrystEngComm
_journal_page_first 6830
_journal_paper_doi 10.1039/C6CE01056C
_journal_volume 18
_journal_year 2016
_chemical_absolute_configuration rm
_chemical_formula_moiety 'C26  H27  O2  I1  Cl0'
_chemical_formula_sum 'C26 H27 I O2'
_chemical_formula_weight 498.37
_space_group_IT_number 19
_symmetry_cell_setting orthorhombic
_symmetry_Int_Tables_number 19
_symmetry_space_group_name_Hall 'P 2ac 2ab'
_symmetry_space_group_name_H-M 'P 21 21 21'
_atom_sites_solution_hydrogens geom
_audit_conform_dict_location ftp://ftp.iucr.org/pub/cif_core.dic
_audit_conform_dict_name cif_core.dic
_audit_conform_dict_version 2.4.3
_audit_creation_date 2016-02-25T15:17:43-00:00
_audit_creation_method 'WinGX routine CIF_UPDATE'
_audit_update_record
;
2016-03-10 deposited with the CCDC.
2016-07-13 downloaded from the CCDC.
;
_cell_angle_alpha 90
_cell_angle_beta 90
_cell_angle_gamma 90
_cell_formula_units_Z 4
_cell_length_a 7.3430(2)
_cell_length_b 17.0390(4)
_cell_length_c 20.654(5)
_cell_measurement_reflns_used 13767
_cell_measurement_temperature 273(2)
_cell_measurement_theta_max 27.48
_cell_measurement_theta_min 2.91
_cell_measurement_wavelength 0.71073
_cell_volume 2584.2(6)
_computing_cell_refinement 'HKL Scalepack (Otwinowski & Minor 1997)'
_computing_data_collection 'Collect (Bruker AXS BV, 1997-2004)'
_computing_data_reduction 'HKL Denzo and Scalepack (Otwinowski & Minor 1997)'
_computing_molecular_graphics 'ORTEP-3 for Windows (Farrugia, 2012)'
_computing_publication_material 'WinGX publication routines (Farrugia, 2012)'
_computing_structure_refinement 'SHELXL-2014/7 (Sheldrick, 2014)'
_computing_structure_solution 'SHELXS-2013 (Sheldrick, 2008)'
_diffrn_ambient_temperature 273(2)
_diffrn_detector_area_resol_mean 9
_diffrn_measured_fraction_theta_full 0.983
_diffrn_measured_fraction_theta_max 0.985
_diffrn_measurement_device '95mm CCD camera on \k-goniostat'
_diffrn_measurement_device_type KappaCCD
_diffrn_measurement_method CCD
_diffrn_orient_matrix_UB_11 0.061039
_diffrn_orient_matrix_UB_12 -0.027495
_diffrn_orient_matrix_UB_13 -0.036862
_diffrn_orient_matrix_UB_21 0.112136
_diffrn_orient_matrix_UB_22 -0.006766
_diffrn_orient_matrix_UB_23 0.026903
_diffrn_orient_matrix_UB_31 -0.047406
_diffrn_orient_matrix_UB_32 -0.051406
_diffrn_orient_matrix_UB_33 0.016175
_diffrn_radiation_monochromator 'horizonally mounted graphite crystal'
_diffrn_radiation_probe x-ray
_diffrn_radiation_type MoK\a
_diffrn_radiation_wavelength 0.71073
_diffrn_reflns_av_unetI/netI 0.0385
_diffrn_reflns_Laue_measured_fraction_full 0.983
_diffrn_reflns_Laue_measured_fraction_max 0.985
_diffrn_reflns_limit_h_max -1000000
_diffrn_reflns_limit_h_min 1000000
_diffrn_reflns_limit_k_max -1000000
_diffrn_reflns_limit_k_min 1000000
_diffrn_reflns_limit_l_max -1000000
_diffrn_reflns_limit_l_min 1000000
_diffrn_reflns_number 5816
_diffrn_reflns_point_group_measured_fraction_full 0.984
_diffrn_reflns_point_group_measured_fraction_max 0.982
_diffrn_reflns_theta_full 25.242
_diffrn_reflns_theta_max 27.482
_diffrn_reflns_theta_min 2.944
_exptl_absorpt_coefficient_mu 1.255
_exptl_absorpt_correction_T_max 0.772
_exptl_absorpt_correction_T_min 0.706
_exptl_absorpt_correction_type multi-scan
_exptl_absorpt_process_details
;
        [c.f. r.h. blessing, acta cryst. (1995), a51, 33-38]
;
_exptl_crystal_colour yellow
_exptl_crystal_density_diffrn 1.281
_exptl_crystal_density_method 'not measured'
_exptl_crystal_description block
_exptl_crystal_F_000 1008
_exptl_crystal_size_max 0.25
_exptl_crystal_size_mid 0.25
_exptl_crystal_size_min 0.18
_refine_diff_density_max 0.906
_refine_diff_density_min -1.136
_refine_diff_density_rms 0.068
_refine_ls_abs_structure_details
;
 Flack x determined using 1619 quotients [(I+)-(I-)]/[(I+)+(I-)]
 (Parsons, Flack and Wagner, Acta Cryst. B69 (2013) 249-259).
;
_refine_ls_abs_structure_Flack -0.021(11)
_refine_ls_extinction_method none
_refine_ls_goodness_of_fit_ref 1.038
_refine_ls_hydrogen_treatment constr
_refine_ls_matrix_type full
_refine_ls_number_constraints 0
_refine_ls_number_parameters 265
_refine_ls_number_reflns 5816
_refine_ls_number_restraints 0
_refine_ls_restrained_S_all 1.038
_refine_ls_R_factor_all 0.0676
_refine_ls_R_factor_gt 0.0506
_refine_ls_shift/su_max 0
_refine_ls_shift/su_mean 0
_refine_ls_structure_factor_coef Fsqd
_refine_ls_weighting_details 'w=1/[\s^2^(Fo^2^)+(0.0717P)^2^+1.8403P] where P=(Fo^2^+2Fc^2^)/3'
_refine_ls_weighting_scheme calc
_refine_ls_wR_factor_gt 0.1275
_refine_ls_wR_factor_ref 0.1393
_reflns_Friedel_coverage 0.756
_reflns_Friedel_fraction_full 0.984
_reflns_Friedel_fraction_max 0.978
_reflns_number_gt 4632
_reflns_number_total 5816
_reflns_threshold_expression 'I > 2\s(I)'
_cod_data_source_file c6ce01056c2.cif
_cod_data_source_block san529
_cod_depositor_comments 'Adding full bibliography for 7225988--7225998.cif.'
_cod_database_code 7225989
_shelx_estimated_absorpt_t_min 0.744
_shelx_estimated_absorpt_t_max 0.806
_platon_squeeze_void_probe_radius 1.20

loop_
_symmetry_equiv_pos_as_xyz
'x, y, z'
'-x+1/2, -y, z+1/2'
'x+1/2, -y+1/2, -z'
'-x, y+1/2, -z+1/2'

loop_
_atom_site_label
_atom_site_type_symbol
_atom_site_fract_x
_atom_site_fract_y
_atom_site_fract_z
_atom_site_U_iso_or_equiv
_atom_site_adp_type
_atom_site_occupancy
_atom_site_site_symmetry_order
_atom_site_calc_flag
_atom_site_refinement_flags_posn
_atom_site_refinement_flags_adp
C1 C 0.4893(7) 0.1092(3) -0.3023(3) 0.0458(13) Uani 1 1 d . .
H1 H 0.3867 0.0858 -0.2843 0.055 Uiso 1 1 calc R U
C1A C 0.5273(10) 0.0170(4) 0.0685(3) 0.0549(15) Uani 1 1 d . .
C2 C 0.4684(7) 0.1580(3) -0.3559(3) 0.0457(13) Uani 1 1 d . .
H2 H 0.3534 0.1669 -0.3734 0.055 Uiso 1 1 calc R U
C2A C 0.6199(11) 0.0765(5) 0.1015(4) 0.072(2) Uani 1 1 d . .
H2A H 0.7455 0.0813 0.097 0.087 Uiso 1 1 calc R U
C3 C 0.6191(7) 0.1930(3) -0.3828(2) 0.0362(10) Uani 1 1 d . .
C3A C 0.5271(12) 0.1279(5) 0.1405(4) 0.073(2) Uani 1 1 d . .
H3A H 0.5895 0.1678 0.1617 0.087 Uiso 1 1 calc R U
C4 C 0.7888(7) 0.1787(3) -0.3572(2) 0.0383(10) Uani 1 1 d . .
H3 H 0.8903 0.2019 -0.3761 0.046 Uiso 1 1 calc R U
C4A C 0.3422(11) 0.1205(4) 0.1484(3) 0.0614(17) Uani 1 1 d . .
C5 C 0.8117(7) 0.1302(3) -0.3033(2) 0.0367(10) Uani 1 1 d . .
C5A C 0.2516(12) 0.0599(5) 0.1175(4) 0.076(2) Uani 1 1 d . .
H5A H 0.1272 0.0534 0.124 0.091 Uiso 1 1 calc R U
C6 C 1.0005(7) 0.1187(4) -0.2762(3) 0.0470(13) Uani 1 1 d . .
H6C H 1.0658 0.0819 -0.3034 0.056 Uiso 1 1 calc R U
H6B H 1.0649 0.1684 -0.2778 0.056 Uiso 1 1 calc R U
C6A C 0.3432(11) 0.0096(4) 0.0776(4) 0.069(2) Uani 1 1 d . .
H6A H 0.2799 -0.03 0.0564 0.082 Uiso 1 1 calc R U
C7 C 1.0023(7) 0.0890(3) -0.2080(3) 0.0439(12) Uani 1 1 d . .
H7A H 0.9633 0.1304 -0.1788 0.053 Uiso 1 1 calc R U
H7B H 1.1252 0.0738 -0.1961 0.053 Uiso 1 1 calc R U
C8 C 0.8751(6) 0.0185(3) -0.2016(3) 0.0379(10) Uani 1 1 d . .
H8 H 0.9075 -0.02 -0.2349 0.045 Uiso 1 1 calc R U
C9 C 0.6761(7) 0.0455(3) -0.2133(3) 0.0396(10) Uani 1 1 d . .
H9 H 0.6428 0.0797 -0.1771 0.047 Uiso 1 1 calc R U
C10 C 0.6599(6) 0.0942(3) -0.2748(2) 0.0360(10) Uani 1 1 d . .
C11 C 0.5472(7) -0.0251(4) -0.2112(3) 0.0484(13) Uani 1 1 d . .
H11A H 0.577 -0.0605 -0.2464 0.058 Uiso 1 1 calc R U
H11B H 0.4231 -0.0071 -0.2176 0.058 Uiso 1 1 calc R U
C12 C 0.5594(8) -0.0697(4) -0.1467(3) 0.0468(13) Uani 1 1 d . .
H12A H 0.5154 -0.0364 -0.1119 0.056 Uiso 1 1 calc R U
H12B H 0.4822 -0.1158 -0.1485 0.056 Uiso 1 1 calc R U
C13 C 0.7549(6) -0.0946(3) -0.1322(2) 0.0351(10) Uani 1 1 d . .
C14 C 0.8805(7) -0.0221(3) -0.1353(3) 0.0383(11) Uani 1 1 d . .
H14 H 0.8322 0.0157 -0.104 0.046 Uiso 1 1 calc R U
C15 C 1.0613(8) -0.0510(4) -0.1081(3) 0.0528(15) Uani 1 1 d . .
H15A H 1.1354 -0.0743 -0.1419 0.063 Uiso 1 1 calc R U
H15B H 1.1285 -0.0081 -0.0885 0.063 Uiso 1 1 calc R U
C16 C 1.0101(8) -0.1118(4) -0.0576(3) 0.0465(13) Uani 1 1 d . .
H16A H 1.0442 -0.0939 -0.0147 0.056 Uiso 1 1 calc R U
H16B H 1.0716 -0.161 -0.0662 0.056 Uiso 1 1 calc R U
C17 C 0.7961(8) -0.1227(3) -0.0622(2) 0.0398(11) Uani 1 1 d . .
C18 C 0.8141(9) -0.1590(3) -0.1800(3) 0.0491(13) Uani 1 1 d . .
H18A H 0.7946 -0.1412 -0.2235 0.074 Uiso 1 1 calc R U
H18B H 0.7437 -0.2056 -0.1724 0.074 Uiso 1 1 calc R U
H18C H 0.941 -0.1704 -0.1738 0.074 Uiso 1 1 calc R U
C20 C 0.7026(9) -0.0737(3) -0.0143(3) 0.0470(12) Uani 1 1 d . .
C21 C 0.6249(10) -0.0341(4) 0.0245(3) 0.0561(16) Uani 1 1 d . .
O1 O 0.6056(5) 0.2438(2) -0.43468(17) 0.0420(8) Uani 1 1 d . .
H01 H 0.4982 0.2546 -0.441 0.063 Uiso 1 1 calc R U
O2 O 0.7449(5) -0.2031(2) -0.05306(16) 0.0427(8) Uani 1 1 d . .
H02 H 0.7906 -0.2196 -0.0195 0.064 Uiso 1 1 calc R U
I1 I 0.20676(10) 0.20075(3) 0.20700(3) 0.0934(3) Uani 1 1 d . .

loop_
_atom_site_aniso_label
_atom_site_aniso_U_11
_atom_site_aniso_U_22
_atom_site_aniso_U_33
_atom_site_aniso_U_23
_atom_site_aniso_U_13
_atom_site_aniso_U_12
C1 0.035(2) 0.050(3) 0.052(3) 0.019(3) -0.001(2) -0.002(2)
C1A 0.071(4) 0.041(3) 0.052(3) -0.003(3) 0.008(3) 0.001(3)
C2 0.034(3) 0.050(3) 0.053(3) 0.010(3) -0.004(2) -0.002(2)
C2A 0.067(4) 0.080(5) 0.070(4) -0.014(4) 0.001(4) -0.005(4)
C3 0.039(2) 0.034(2) 0.035(2) 0.000(2) 0.0000(19) 0.003(2)
C3A 0.089(6) 0.068(5) 0.061(4) -0.018(4) 0.013(4) -0.010(4)
C4 0.032(2) 0.043(3) 0.040(2) 0.0045(19) 0.003(2) -0.004(2)
C4A 0.082(5) 0.051(3) 0.051(3) -0.007(3) 0.015(3) 0.002(3)
C5 0.031(2) 0.040(2) 0.040(2) -0.0006(19) 0.005(2) -0.003(2)
C5A 0.075(5) 0.068(4) 0.084(5) -0.017(4) 0.016(4) -0.010(4)
C6 0.033(2) 0.054(3) 0.054(3) 0.013(3) -0.002(2) -0.009(2)
C6A 0.075(5) 0.061(4) 0.069(4) -0.026(3) 0.007(4) -0.011(4)
C7 0.029(2) 0.051(3) 0.052(3) 0.006(3) -0.006(2) -0.008(2)
C8 0.028(2) 0.043(3) 0.042(2) 0.005(2) -0.002(2) -0.0005(19)
C9 0.032(2) 0.042(2) 0.045(3) 0.004(2) -0.003(2) 0.004(2)
C10 0.030(2) 0.038(2) 0.040(2) 0.003(2) 0.0031(19) 0.0006(19)
C11 0.033(3) 0.057(3) 0.055(3) 0.018(3) -0.008(3) -0.005(2)
C12 0.036(3) 0.050(3) 0.054(3) 0.021(3) -0.006(2) -0.005(2)
C13 0.030(2) 0.035(2) 0.040(2) 0.0036(19) -0.0034(19) -0.0013(19)
C14 0.032(2) 0.041(3) 0.041(2) 0.006(2) -0.003(2) -0.003(2)
C15 0.032(3) 0.059(4) 0.067(4) 0.020(3) -0.008(3) -0.003(3)
C16 0.035(3) 0.051(3) 0.054(3) 0.003(3) -0.014(2) -0.001(2)
C17 0.043(3) 0.036(2) 0.041(2) 0.0054(19) -0.005(2) 0.000(2)
C18 0.063(3) 0.046(3) 0.038(2) 0.000(2) 0.000(3) -0.001(3)
C20 0.057(3) 0.046(3) 0.038(2) 0.007(2) 0.001(3) 0.005(3)
C21 0.076(4) 0.053(4) 0.039(3) 0.006(3) 0.008(3) 0.010(3)
O1 0.045(2) 0.047(2) 0.0350(17) 0.0055(15) 0.0049(16) 0.0019(17)
O2 0.050(2) 0.0381(17) 0.0399(17) 0.0049(15) -0.0118(15) -0.0016(18)
I1 0.1325(6) 0.0594(3) 0.0885(4) -0.0196(2) 0.0457(4) 0.0021(3)

loop_
_atom_type_symbol
_atom_type_description
_atom_type_scat_dispersion_real
_atom_type_scat_dispersion_imag
_atom_type_scat_source
C C 0.0033 0.0016 'International Tables Vol C Tables 4.2.6.8 and 6.1.1.4'
H H 0 0 'International Tables Vol C Tables 4.2.6.8 and 6.1.1.4'
O O 0.0106 0.006 'International Tables Vol C Tables 4.2.6.8 and 6.1.1.4'
I I -0.4742 1.8119 'International Tables Vol C Tables 4.2.6.8 and 6.1.1.4'

loop_
_geom_angle_atom_site_label_1
_geom_angle_atom_site_label_2
_geom_angle_atom_site_label_3
_geom_angle
C2 C1 C10 122.0(5)
C2 C1 H1 119
C10 C1 H1 119
C6A C1A C2A 118.6(6)
C6A C1A C21 121.3(6)
C2A C1A C21 120.1(7)
C3 C2 C1 119.4(5)
C3 C2 H2 120.3
C1 C2 H2 120.3
C3A C2A C1A 120.5(7)
C3A C2A H2A 119.8
C1A C2A H2A 119.8
C2 C3 C4 119.9(5)
C2 C3 O1 121.8(5)
C4 C3 O1 118.3(4)
C2A C3A C4A 120.2(7)
C2A C3A H3A 119.9
C4A C3A H3A 119.9
C3 C4 C5 121.3(5)
C3 C4 H3 119.3
C5 C4 H3 119.3
C3A C4A C5A 119.2(7)
C3A C4A I1 118.8(5)
C5A C4A I1 121.9(6)
C4 C5 C10 119.9(5)
C4 C5 C6 118.9(4)
C10 C5 C6 121.2(4)
C6A C5A C4A 120.6(8)
C6A C5A H5A 119.7
C4A C5A H5A 119.7
C7 C6 C5 113.7(4)
C7 C6 H6C 108.8
C5 C6 H6C 108.8
C7 C6 H6B 108.8
C5 C6 H6B 108.8
H6C C6 H6B 107.7
C5A C6A C1A 120.8(7)
C5A C6A H6A 119.6
C1A C6A H6A 119.6
C6 C7 C8 110.0(4)
C6 C7 H7A 109.7
C8 C7 H7A 109.7
C6 C7 H7B 109.7
C8 C7 H7B 109.7
H7A C7 H7B 108.2
C7 C8 C14 114.6(4)
C7 C8 C9 109.3(4)
C14 C8 C9 107.3(4)
C7 C8 H8 108.5
C14 C8 H8 108.5
C9 C8 H8 108.5
C10 C9 C11 113.8(4)
C10 C9 C8 111.4(4)
C11 C9 C8 110.3(4)
C10 C9 H9 107
C11 C9 H9 107
C8 C9 H9 107
C1 C10 C5 117.5(4)
C1 C10 C9 120.6(4)
C5 C10 C9 121.8(4)
C9 C11 C12 112.1(5)
C9 C11 H11A 109.2
C12 C11 H11A 109.2
C9 C11 H11B 109.2
C12 C11 H11B 109.2
H11A C11 H11B 107.9
C13 C12 C11 111.2(4)
C13 C12 H12A 109.4
C11 C12 H12A 109.4
C13 C12 H12B 109.4
C11 C12 H12B 109.4
H12A C12 H12B 108
C12 C13 C18 109.8(5)
C12 C13 C14 109.3(4)
C18 C13 C14 112.1(4)
C12 C13 C17 116.8(4)
C18 C13 C17 108.8(4)
C14 C13 C17 99.7(4)
C15 C14 C8 119.8(4)
C15 C14 C13 104.3(4)
C8 C14 C13 112.5(4)
C15 C14 H14 106.4
C8 C14 H14 106.4
C13 C14 H14 106.4
C16 C15 C14 105.0(5)
C16 C15 H15A 110.8
C14 C15 H15A 110.8
C16 C15 H15B 110.8
C14 C15 H15B 110.8
H15A C15 H15B 108.8
C15 C16 C17 106.5(4)
C15 C16 H16A 110.4
C17 C16 H16A 110.4
C15 C16 H16B 110.4
C17 C16 H16B 110.4
H16A C16 H16B 108.6
O2 C17 C20 109.4(4)
O2 C17 C13 111.5(4)
C20 C17 C13 111.3(4)
O2 C17 C16 111.4(4)
C20 C17 C16 110.9(5)
C13 C17 C16 102.3(4)
C13 C18 H18A 109.5
C13 C18 H18B 109.5
H18A C18 H18B 109.5
C13 C18 H18C 109.5
H18A C18 H18C 109.5
H18B C18 H18C 109.5
C21 C20 C17 179.3(7)
C20 C21 C1A 176.8(7)
C3 O1 H01 109.5
C17 O2 H02 109.5

loop_
_geom_bond_atom_site_label_1
_geom_bond_atom_site_label_2
_geom_bond_distance
C1 C2 1.394(8)
C1 C10 1.399(7)
C1 H1 0.93
C1A C6A 1.371(11)
C1A C2A 1.399(10)
C1A C21 1.448(9)
C2 C3 1.373(8)
C2 H2 0.93
C2A C3A 1.371(11)
C2A H2A 0.93
C3 C4 1.375(7)
C3 O1 1.382(6)
C3A C4A 1.373(11)
C3A H3A 0.93
C4 C5 1.397(7)
C4 H3 0.93
C4A C5A 1.384(10)
C4A I1 2.079(6)
C5 C10 1.402(7)
C5 C6 1.508(7)
C5A C6A 1.365(10)
C5A H5A 0.93
C6 C7 1.498(8)
C6 H6C 0.97
C6 H6B 0.97
C6A H6A 0.93
C7 C8 1.527(7)
C7 H7A 0.97
C7 H7B 0.97
C8 C14 1.534(7)
C8 C9 1.551(7)
C8 H8 0.98
C9 C10 1.522(7)
C9 C11 1.531(7)
C9 H9 0.98
C11 C12 1.538(8)
C11 H11A 0.97
C11 H11B 0.97
C12 C13 1.526(7)
C12 H12A 0.97
C12 H12B 0.97
C13 C18 1.538(7)
C13 C14 1.543(7)
C13 C17 1.553(7)
C14 C15 1.524(8)
C14 H14 0.98
C15 C16 1.517(8)
C15 H15A 0.97
C15 H15B 0.97
C16 C17 1.585(8)
C16 H16A 0.97
C16 H16B 0.97
C17 O2 1.433(6)
C17 C20 1.467(8)
C18 H18A 0.96
C18 H18B 0.96
C18 H18C 0.96
C20 C21 1.192(8)
O1 H01 0.82
O2 H02 0.82

loop_
_geom_hbond_atom_site_label_D
_geom_hbond_atom_site_label_H
_geom_hbond_atom_site_label_A
_geom_hbond_distance_DH
_geom_hbond_distance_HA
_geom_hbond_distance_DA
_geom_hbond_angle_DHA
_geom_hbond_site_symmetry_A
O1 H01 O2 0.82 1.93 2.740(5) 169.5 4_654
O2 H02 O1 0.82 1.95 2.769(5) 171.8 2_655

loop_
_geom_torsion_atom_site_label_1
_geom_torsion_atom_site_label_2
_geom_torsion_atom_site_label_3
_geom_torsion_atom_site_label_4
_geom_torsion
C10 C1 C2 C3 -0.2(9)
C6A C1A C2A C3A -2.0(12)
C21 C1A C2A C3A 176.3(7)
C1 C2 C3 C4 0.8(9)
C1 C2 C3 O1 -177.9(5)
C1A C2A C3A C4A 1.1(13)
C2 C3 C4 C5 -1.1(8)
O1 C3 C4 C5 177.7(4)
C2A C3A C4A C5A 1.2(13)
C2A C3A C4A I1 -179.1(6)
C3 C4 C5 C10 0.8(8)
C3 C4 C5 C6 -178.2(5)
C3A C4A C5A C6A -2.5(12)
I1 C4A C5A C6A 177.8(6)
C4 C5 C6 C7 160.8(5)
C10 C5 C6 C7 -18.1(8)
C4A C5A C6A C1A 1.5(13)
C2A C1A C6A C5A 0.8(12)
C21 C1A C6A C5A -177.6(7)
C5 C6 C7 C8 48.9(7)
C6 C7 C8 C14 174.1(5)
C6 C7 C8 C9 -65.5(6)
C7 C8 C9 C10 49.2(6)
C14 C8 C9 C10 174.0(4)
C7 C8 C9 C11 176.5(5)
C14 C8 C9 C11 -58.6(6)
C2 C1 C10 C5 -0.2(9)
C2 C1 C10 C9 175.4(5)
C4 C5 C10 C1 -0.1(8)
C6 C5 C10 C1 178.8(5)
C4 C5 C10 C9 -175.7(5)
C6 C5 C10 C9 3.2(8)
C11 C9 C10 C1 39.9(7)
C8 C9 C10 C1 165.3(5)
C11 C9 C10 C5 -144.6(5)
C8 C9 C10 C5 -19.2(7)
C10 C9 C11 C12 -176.5(5)
C8 C9 C11 C12 57.5(7)
C9 C11 C12 C13 -55.1(7)
C11 C12 C13 C18 -69.3(6)
C11 C12 C13 C14 54.0(7)
C11 C12 C13 C17 166.2(5)
C7 C8 C14 C15 -54.8(7)
C9 C8 C14 C15 -176.3(5)
C7 C8 C14 C13 -177.9(4)
C9 C8 C14 C13 60.6(5)
C12 C13 C14 C15 169.7(5)
C18 C13 C14 C15 -68.3(6)
C17 C13 C14 C15 46.7(5)
C12 C13 C14 C8 -58.9(6)
C18 C13 C14 C8 63.2(6)
C17 C13 C14 C8 178.1(4)
C8 C14 C15 C16 -159.8(5)
C13 C14 C15 C16 -32.8(6)
C14 C15 C16 C17 5.7(7)
C12 C13 C17 O2 81.7(6)
C18 C13 C17 O2 -43.3(6)
C14 C13 C17 O2 -160.8(4)
C12 C13 C17 C20 -40.7(6)
C18 C13 C17 C20 -165.7(5)
C14 C13 C17 C20 76.8(5)
C12 C13 C17 C16 -159.2(5)
C18 C13 C17 C16 75.9(5)
C14 C13 C17 C16 -41.6(5)
C15 C16 C17 O2 142.2(5)
C15 C16 C17 C20 -95.8(6)
C15 C16 C17 C13 22.9(6)

loop_
_platon_squeeze_void_nr
_platon_squeeze_void_average_x
_platon_squeeze_void_average_y
_platon_squeeze_void_average_z
_platon_squeeze_void_volume
_platon_squeeze_void_count_electrons
_platon_squeeze_void_content
1 -0.019 0.250 0.000 261 114 ' '
2 -0.054 0.750 0.500 261 114 ' '
